data_7225040
loop_
_publ_author_name
'Karjalainen, Minna M.'
'Sanchez-Perez, Clara'
'Rautiainen, J. Mikko'
'Oilunkaniemi, Raija'
'Laitinen, Risto S.'

_publ_section_title
;
 Chalcogen--chalcogen secondary bonding interactions in
 trichalcogenaferrocenophanes
;
_journal_issue 24
_journal_name_full CrystEngComm
_journal_page_first 4538
_journal_paper_doi 10.1039/C6CE00451B
_journal_volume 18
_journal_year 2016
_chemical_formula_sum 'C10 H8 Fe Se2 Te'
_chemical_formula_weight 469.53
_chemical_name_systematic
;
1,3-diselena-2-telluraferrocenophane
;
_chemical_properties_physical 'Air-sensitive, Moisture-sensitive'
_space_group_crystal_system monoclinic
_space_group_IT_number 14
_space_group_name_Hall '-P 2ybc'
_space_group_name_H-M_alt 'P 1 21/c 1'
_symmetry_space_group_name_Hall '-P 2ybc'
_symmetry_space_group_name_H-M 'P 1 21/c 1'
_atom_sites_solution_hydrogens geom
_atom_sites_solution_primary direct
_atom_sites_solution_secondary difmap
_audit_creation_method SHELXL-2013
_audit_update_record
;
2016-02-24 deposited with the CCDC.
2016-04-29 downloaded from the CCDC.
;
_cell_angle_alpha 90
_cell_angle_beta 90.19(3)
_cell_angle_gamma 90
_cell_formula_units_Z 4
_cell_length_a 14.174(3)
_cell_length_b 5.7980(12)
_cell_length_c 13.574(3)
_cell_measurement_reflns_used 1712
_cell_measurement_temperature 293(2)
_cell_measurement_theta_max 25.996
_cell_measurement_theta_min 2.874
_cell_volume 1115.5(4)
_computing_cell_refinement 'DENZO-SMN (Otwinowski & Minor, 1997)'
_computing_data_collection 'COLLECT (Bruker, 2008)'
_computing_data_reduction 'DENZO-SMN (Otwinowski & Minor, 1997)'
_computing_molecular_graphics 'DIAMOND (Brandenburg, 2006)'
_computing_publication_material 'WinGX (Farrugia, 1999)'
_computing_structure_refinement 'SHELXL-2013 (Sheldrick, 2013)'
_computing_structure_solution 'SHELXS-2013 (Sheldrick, 2013)'
_diffrn_ambient_temperature 293(2)
_diffrn_measured_fraction_theta_full 0.999
_diffrn_measured_fraction_theta_max 0.996
_diffrn_measurement_device_type 'Bruker Nonius Kappaccd'
_diffrn_measurement_method '\f scans, and \w scans with \k offsets'
_diffrn_radiation_type MoK\a
_diffrn_radiation_wavelength 0.71073
_diffrn_reflns_av_R_equivalents 0.0608
_diffrn_reflns_av_unetI/netI 0.0534
_diffrn_reflns_Laue_measured_fraction_full 0.999
_diffrn_reflns_Laue_measured_fraction_max 0.996
_diffrn_reflns_limit_h_max 16
_diffrn_reflns_limit_h_min -17
_diffrn_reflns_limit_k_max 7
_diffrn_reflns_limit_k_min -6
_diffrn_reflns_limit_l_max 16
_diffrn_reflns_limit_l_min -16
_diffrn_reflns_number 7084
_diffrn_reflns_point_group_measured_fraction_full 0.999
_diffrn_reflns_point_group_measured_fraction_max 0.996
_diffrn_reflns_theta_full 25.242
_diffrn_reflns_theta_max 25.996
_diffrn_reflns_theta_min 2.874
_diffrn_source 'fine-focus sealed tube'
_exptl_absorpt_coefficient_mu 10.395
_exptl_absorpt_correction_T_max 0.89504
_exptl_absorpt_correction_T_min 0.53018
_exptl_absorpt_correction_type multi-scan
_exptl_absorpt_process_details 'XPREP in SHELXTL (Sheldrick 2008)'
_exptl_crystal_colour red
_exptl_crystal_density_diffrn 2.796
_exptl_crystal_description block
_exptl_crystal_F_000 856
_exptl_crystal_recrystallization_method 'Re-crystallisation from solvent: Hexane/dichloromethane'
_exptl_crystal_size_max 0.10
_exptl_crystal_size_mid 0.05
_exptl_crystal_size_min 0.05
_refine_diff_density_max 1.025
_refine_diff_density_min -1.298
_refine_diff_density_rms 0.196
_refine_ls_extinction_method none
_refine_ls_goodness_of_fit_ref 1.095
_refine_ls_hydrogen_treatment constr
_refine_ls_matrix_type full
_refine_ls_number_parameters 127
_refine_ls_number_reflns 2182
_refine_ls_number_restraints 0
_refine_ls_restrained_S_all 1.095
_refine_ls_R_factor_all 0.0721
_refine_ls_R_factor_gt 0.0483
_refine_ls_shift/su_max 0.000
_refine_ls_shift/su_mean 0.000
_refine_ls_structure_factor_coef Fsqd
_refine_ls_weighting_details 'w=1/[\s^2^(Fo^2^)+(0.0270P)^2^+17.2132P] where P=(Fo^2^+2Fc^2^)/3'
_refine_ls_weighting_scheme calc
_refine_ls_wR_factor_gt 0.1023
_refine_ls_wR_factor_ref 0.1166
_reflns_Friedel_coverage 0.000
_reflns_number_gt 1712
_reflns_number_total 2182
_reflns_threshold_expression 'I > 2\s(I)'
_cod_data_source_file c6ce00451b2.cif
_cod_data_source_block shelx
_cod_depositor_comments 'Adding full bibliography for 7225038--7225041.cif.'
_cod_database_code 7225040
_shelx_space_group_comment
;
The symmetry employed for this shelxl refinement is uniquely defined
by the following loop, which should always be used as a source of
symmetry information in preference to the above space-group names.
They are only intended as comments.
;
_shelxl_version_number 2013-4

loop_
_space_group_symop_operation_xyz
'x, y, z'
'-x, y+1/2, -z+1/2'
'-x, -y, -z'
'x, -y-1/2, z-1/2'

loop_
_atom_site_label
_atom_site_type_symbol
_atom_site_fract_x
_atom_site_fract_y
_atom_site_fract_z
_atom_site_U_iso_or_equiv
_atom_site_adp_type
_atom_site_occupancy
_atom_site_site_symmetry_order
_atom_site_calc_flag
_atom_site_refinement_flags_posn
_atom_site_refinement_flags_adp
Te1 Te 0.54174(5) 0.04043(14) 0.16578(5) 0.0433(2) Uani 1 1 d . .
Se1 Se 0.59475(7) -0.26261(19) 0.04591(8) 0.0370(3) Uani 1 1 d . .
Se2 Se 0.65590(8) -0.0723(2) 0.29866(7) 0.0393(3) Uani 1 1 d . .
Fe1 Fe 0.81760(9) 0.0109(2) 0.09990(9) 0.0235(3) Uani 1 1 d . .
C11 C 0.7159(7) -0.1399(16) 0.0118(6) 0.027(2) Uani 1 1 d . .
C12 C 0.7390(7) 0.0823(17) -0.0246(6) 0.030(2) Uani 1 1 d . .
H12 H 0.6977 0.2057 -0.0323 0.037 Uiso 1 1 calc R U
C13 C 0.8356(8) 0.082(2) -0.0468(7) 0.039(3) Uani 1 1 d . .
H13 H 0.8687 0.2058 -0.0728 0.047 Uiso 1 1 calc R U
C14 C 0.8750(8) -0.1361(18) -0.0235(7) 0.036(2) Uani 1 1 d . .
H14 H 0.9378 -0.1795 -0.0303 0.043 Uiso 1 1 calc R U
C15 C 0.7994(7) -0.2770(17) 0.0125(7) 0.034(2) Uani 1 1 d . .
H15 H 0.8040 -0.4299 0.0327 0.040 Uiso 1 1 calc R U
C21 C 0.7705(6) 0.0400(17) 0.2428(6) 0.027(2) Uani 1 1 d . .
C22 C 0.7907(7) 0.2603(16) 0.2025(7) 0.031(2) Uani 1 1 d . .
H22 H 0.7481 0.3813 0.1956 0.037 Uiso 1 1 calc R U
C23 C 0.8867(7) 0.2645(19) 0.1746(7) 0.036(2) Uani 1 1 d . .
H23 H 0.9184 0.3875 0.1458 0.043 Uiso 1 1 calc R U
C24 C 0.9260(7) 0.0448(19) 0.1988(7) 0.037(2) Uani 1 1 d . .
H24 H 0.9885 0.0006 0.1901 0.044 Uiso 1 1 calc R U
C25 C 0.8533(7) -0.0938(18) 0.2384(7) 0.033(2) Uani 1 1 d . .
H25 H 0.8592 -0.2467 0.2581 0.039 Uiso 1 1 calc R U

loop_
_atom_site_aniso_label
_atom_site_aniso_U_11
_atom_site_aniso_U_22
_atom_site_aniso_U_33
_atom_site_aniso_U_23
_atom_site_aniso_U_13
_atom_site_aniso_U_12
Te1 0.0356(4) 0.0557(5) 0.0386(4) -0.0048(3) 0.0005(3) 0.0036(3)
Se1 0.0327(5) 0.0382(6) 0.0403(6) -0.0085(5) -0.0080(4) -0.0055(5)
Se2 0.0409(6) 0.0568(7) 0.0201(5) 0.0067(5) -0.0006(4) -0.0084(5)
Fe1 0.0284(7) 0.0247(7) 0.0175(6) -0.0007(5) -0.0047(5) -0.0003(6)
C11 0.035(5) 0.031(5) 0.014(4) -0.003(4) -0.005(4) 0.003(4)
C12 0.043(6) 0.033(5) 0.015(4) 0.000(4) -0.013(4) 0.004(5)
C13 0.048(6) 0.048(7) 0.022(5) -0.004(5) 0.002(5) -0.010(5)
C14 0.043(6) 0.043(6) 0.023(5) -0.001(5) 0.002(4) 0.005(5)
C15 0.042(6) 0.028(5) 0.030(5) -0.006(4) -0.003(4) 0.005(5)
C21 0.033(5) 0.034(5) 0.014(4) 0.000(4) -0.003(4) -0.005(4)
C22 0.047(6) 0.019(5) 0.027(5) -0.001(4) -0.008(4) -0.005(4)
C23 0.040(6) 0.043(6) 0.026(5) 0.004(5) -0.012(4) -0.012(5)
C24 0.034(5) 0.050(7) 0.026(5) -0.002(5) -0.008(4) 0.005(5)
C25 0.038(6) 0.031(5) 0.028(5) 0.006(4) -0.009(4) -0.001(5)

loop_
_atom_type_symbol
_atom_type_description
_atom_type_scat_dispersion_real
_atom_type_scat_dispersion_imag
_atom_type_scat_source
C C 0.0033 0.0016 'International Tables Vol C Tables 4.2.6.8 and 6.1.1.4'
H H 0.0000 0.0000 'International Tables Vol C Tables 4.2.6.8 and 6.1.1.4'
Fe Fe 0.3463 0.8444 'International Tables Vol C Tables 4.2.6.8 and 6.1.1.4'
Se Se -0.0929 2.2259 'International Tables Vol C Tables 4.2.6.8 and 6.1.1.4'
Te Te -0.5308 1.6751 'International Tables Vol C Tables 4.2.6.8 and 6.1.1.4'

loop_
_geom_angle_atom_site_label_1
_geom_angle_atom_site_label_2
_geom_angle_atom_site_label_3
_geom_angle
Se2 Te1 Se1 95.17(5)
C11 Se1 Te1 99.6(3)
C21 Se2 Te1 100.0(3)
C23 Fe1 C25 68.8(4)
C23 Fe1 C22 40.5(4)
C25 Fe1 C22 68.2(4)
C23 Fe1 C24 41.0(4)
C25 Fe1 C24 40.5(4)
C22 Fe1 C24 68.1(4)
C23 Fe1 C13 106.1(4)
C25 Fe1 C13 157.6(4)
C22 Fe1 C13 122.9(4)
C24 Fe1 C13 121.5(4)
C23 Fe1 C14 121.0(4)
C25 Fe1 C14 122.1(4)
C22 Fe1 C14 157.8(4)
C24 Fe1 C14 106.1(4)
C13 Fe1 C14 40.4(4)
C23 Fe1 C21 68.2(4)
C25 Fe1 C21 40.2(4)
C22 Fe1 C21 40.5(4)
C24 Fe1 C21 67.6(4)
C13 Fe1 C21 160.0(4)
C14 Fe1 C21 159.1(4)
C23 Fe1 C12 121.4(4)
C25 Fe1 C12 161.3(4)
C22 Fe1 C12 108.3(4)
C24 Fe1 C12 157.0(4)
C13 Fe1 C12 39.9(4)
C14 Fe1 C12 68.2(4)
C21 Fe1 C12 125.4(4)
C23 Fe1 C15 158.4(4)
C25 Fe1 C15 108.6(4)
C22 Fe1 C15 160.2(4)
C24 Fe1 C15 123.2(4)
C13 Fe1 C15 67.6(4)
C14 Fe1 C15 40.8(4)
C21 Fe1 C15 124.6(4)
C12 Fe1 C15 68.0(4)
C23 Fe1 C11 158.2(4)
C25 Fe1 C11 125.4(4)
C22 Fe1 C11 124.3(4)
C24 Fe1 C11 160.4(4)
C13 Fe1 C11 67.1(4)
C14 Fe1 C11 68.2(4)
C21 Fe1 C11 110.6(4)
C12 Fe1 C11 40.2(4)
C15 Fe1 C11 40.4(4)
C12 C11 C15 108.4(9)
C12 C11 Se1 129.0(7)
C15 C11 Se1 122.4(7)
C12 C11 Fe1 69.8(5)
C15 C11 Fe1 69.8(5)
Se1 C11 Fe1 129.9(4)
C13 C12 C11 107.4(9)
C13 C12 Fe1 69.6(5)
C11 C12 Fe1 70.0(5)
C13 C12 H12 126.3
C11 C12 H12 126.3
Fe1 C12 H12 125.8
C12 C13 C14 109.8(10)
C12 C13 Fe1 70.6(5)
C14 C13 Fe1 69.8(6)
C12 C13 H13 125.1
C14 C13 H13 125.1
Fe1 C13 H13 126.1
C13 C14 C15 106.8(9)
C13 C14 Fe1 69.7(6)
C15 C14 Fe1 70.1(5)
C13 C14 H14 126.6
C15 C14 H14 126.6
Fe1 C14 H14 125.2
C11 C15 C14 107.5(9)
C11 C15 Fe1 69.8(5)
C14 C15 Fe1 69.1(6)
C11 C15 H15 126.2
C14 C15 H15 126.2
Fe1 C15 H15 126.4
C25 C21 C22 108.0(8)
C25 C21 Se2 122.7(7)
C22 C21 Se2 129.3(8)
C25 C21 Fe1 69.0(5)
C22 C21 Fe1 69.2(5)
Se2 C21 Fe1 128.7(5)
C23 C22 C21 108.3(9)
C23 C22 Fe1 69.4(6)
C21 C22 Fe1 70.4(5)
C23 C22 H22 125.8
C21 C22 H22 125.8
Fe1 C22 H22 126.0
C22 C23 C24 107.3(9)
C22 C23 Fe1 70.1(6)
C24 C23 Fe1 69.9(6)
C22 C23 H23 126.3
C24 C23 H23 126.3
Fe1 C23 H23 125.3
C25 C24 C23 108.1(9)
C25 C24 Fe1 69.4(6)
C23 C24 Fe1 69.1(5)
C25 C24 H24 126.0
C23 C24 H24 126.0
Fe1 C24 H24 127.1
C21 C25 C24 108.2(9)
C21 C25 Fe1 70.8(5)
C24 C25 Fe1 70.1(5)
C21 C25 H25 125.9
C24 C25 H25 125.9
Fe1 C25 H25 124.8

loop_
_geom_bond_atom_site_label_1
_geom_bond_atom_site_label_2
_geom_bond_distance
Te1 Se2 2.5057(15)
Te1 Se1 2.5114(14)
Se1 C11 1.917(10)
Se2 C21 1.909(9)
Fe1 C23 2.035(10)
Fe1 C25 2.037(9)
Fe1 C22 2.044(9)
Fe1 C24 2.046(10)
Fe1 C13 2.049(10)
Fe1 C14 2.050(10)
Fe1 C21 2.060(9)
Fe1 C12 2.063(9)
Fe1 C15 2.063(10)
Fe1 C11 2.064(9)
C11 C12 1.418(14)
C11 C15 1.426(13)
C12 C13 1.402(14)
C12 H12 0.9300
C13 C14 1.416(15)
C13 H13 0.9300
C14 C15 1.435(14)
C14 H14 0.9300
C15 H15 0.9300
C21 C25 1.408(14)
C21 C22 1.420(13)
C22 C23 1.414(15)
C22 H22 0.9300
C23 C24 1.428(15)
C23 H23 0.9300
C24 C25 1.414(14)
C24 H24 0.9300
C25 H25 0.9300

loop_
_geom_torsion_atom_site_label_1
_geom_torsion_atom_site_label_2
_geom_torsion_atom_site_label_3
_geom_torsion_atom_site_label_4
_geom_torsion
C15 C11 C12 C13 0.5(10)
Se1 C11 C12 C13 -174.7(7)
Fe1 C11 C12 C13 59.7(6)
C15 C11 C12 Fe1 -59.3(6)
Se1 C11 C12 Fe1 125.6(7)
C11 C12 C13 C14 -1.1(10)
Fe1 C12 C13 C14 58.9(7)
C11 C12 C13 Fe1 -60.0(6)
C12 C13 C14 C15 1.2(11)
Fe1 C13 C14 C15 60.6(6)
C12 C13 C14 Fe1 -59.4(7)
C12 C11 C15 C14 0.3(10)
Se1 C11 C15 C14 175.8(6)
Fe1 C11 C15 C14 -59.0(6)
C12 C11 C15 Fe1 59.3(6)
Se1 C11 C15 Fe1 -125.1(6)
C13 C14 C15 C11 -0.9(10)
Fe1 C14 C15 C11 59.5(6)
C13 C14 C15 Fe1 -60.4(7)
C25 C21 C22 C23 -1.0(10)
Se2 C21 C22 C23 177.3(7)
Fe1 C21 C22 C23 -59.2(6)
C25 C21 C22 Fe1 58.2(6)
Se2 C21 C22 Fe1 -123.5(7)
C21 C22 C23 C24 -0.5(10)
Fe1 C22 C23 C24 -60.3(7)
C21 C22 C23 Fe1 59.8(6)
C22 C23 C24 C25 1.7(11)
Fe1 C23 C24 C25 -58.6(7)
C22 C23 C24 Fe1 60.4(6)
C22 C21 C25 C24 2.1(10)
Se2 C21 C25 C24 -176.3(6)
Fe1 C21 C25 C24 60.4(7)
C22 C21 C25 Fe1 -58.3(6)
Se2 C21 C25 Fe1 123.3(6)
C23 C24 C25 C21 -2.4(11)
Fe1 C24 C25 C21 -60.8(6)
C23 C24 C25 Fe1 58.4(7)
